data_7707373
loop_
_publ_author_name
'Paparo, Albert'
'Matthews, Aidan J. R.'
'Smith, Cory D.'
'Edwards, Alison J.'
'Yuvaraj, K.'
'Jones, Cameron'

_publ_section_title
;
 N-Heterocyclic carbene, carbodiphosphorane and diphosphine adducts of
 beryllium dihalides: synthesis, characterisation and reduction studies.
;
_journal_issue 22
_journal_name_full 'Dalton transactions (Cambridge, England : 2003)'
_journal_page_first 7604
_journal_page_last 7609
_journal_paper_doi 10.1039/d1dt01393a
_journal_volume 50
_journal_year 2021
_chemical_formula_sum 'C37 H30 Be Br2 P2'
_chemical_formula_weight 705.38
_space_group_crystal_system triclinic
_space_group_IT_number 2
_space_group_name_Hall '-P 1'
_space_group_name_H-M_alt 'P -1'
_atom_sites_solution_hydrogens geom
_audit_creation_method SHELXL-2016/6
_audit_update_record
;
2021-04-26 deposited with the CCDC.	2021-05-11 downloaded from the CCDC.
;
_cell_angle_alpha 79.165(4)
_cell_angle_beta 84.319(4)
_cell_angle_gamma 69.715(5)
_cell_formula_units_Z 2
_cell_length_a 10.1607(5)
_cell_length_b 10.8221(6)
_cell_length_c 15.3532(7)
_cell_measurement_reflns_used 5761
_cell_measurement_temperature 123(2)
_cell_measurement_theta_max 30.4070
_cell_measurement_theta_min 3.5630
_cell_volume 1554.26(15)
_computing_cell_refinement 'CrysAlisPro 1.171.40.49a (Rigaku OD, 2019)'
_computing_data_collection 'CrysAlisPro 1.171.40.49a (Rigaku OD, 2019)'
_computing_data_reduction 'CrysAlisPro 1.171.40.49a (Rigaku OD, 2019)'
_computing_structure_refinement 'SHELXL-2016/6 (Sheldrick, 2016)'
_computing_structure_solution 'ShelXS (Sheldrick, 2008)'
_diffrn_ambient_temperature 123(2)
_diffrn_measured_fraction_theta_full 0.998
_diffrn_measured_fraction_theta_max 0.998
_diffrn_measurement_device_type 'XtaLAB Synergy, Dualflex, HyPix'
_diffrn_measurement_method '\w scans'
_diffrn_radiation_type MoK\a
_diffrn_radiation_wavelength 0.71073
_diffrn_reflns_av_R_equivalents 0.1191
_diffrn_reflns_av_unetI/netI 0.0964
_diffrn_reflns_Laue_measured_fraction_full 0.998
_diffrn_reflns_Laue_measured_fraction_max 0.998
_diffrn_reflns_limit_h_max 12
_diffrn_reflns_limit_h_min -12
_diffrn_reflns_limit_k_max 13
_diffrn_reflns_limit_k_min -13
_diffrn_reflns_limit_l_max 18
_diffrn_reflns_limit_l_min -18
_diffrn_reflns_number 21335
_diffrn_reflns_point_group_measured_fraction_full 0.998
_diffrn_reflns_point_group_measured_fraction_max 0.998
_diffrn_reflns_theta_full 25.242
_diffrn_reflns_theta_max 25.498
_diffrn_reflns_theta_min 3.297
_diffrn_source 'micro-focus sealed X-ray tube'
_exptl_absorpt_coefficient_mu 2.737
_exptl_absorpt_correction_T_max 1.00000
_exptl_absorpt_correction_T_min 0.49363
_exptl_absorpt_correction_type multi-scan
_exptl_absorpt_process_details
;
CrysAlisPro 1.171.40.49a (Rigaku Oxford Diffraction, 2019)
Empirical absorption correction using spherical harmonics,
 implemented in SCALE3 ABSPACK scaling algorithm.
;
_exptl_crystal_colour colourless
_exptl_crystal_density_diffrn 1.507
_exptl_crystal_description hexagonal
_exptl_crystal_F_000 712
_exptl_crystal_size_max 0.109
_exptl_crystal_size_mid 0.072
_exptl_crystal_size_min 0.045
_refine_diff_density_max 1.951
_refine_diff_density_min -1.197
_refine_diff_density_rms 0.168
_refine_ls_extinction_method none
_refine_ls_goodness_of_fit_ref 1.054
_refine_ls_hydrogen_treatment constr
_refine_ls_matrix_type full
_refine_ls_number_parameters 379
_refine_ls_number_reflns 5775
_refine_ls_number_restraints 6
_refine_ls_restrained_S_all 1.054
_refine_ls_R_factor_all 0.0984
_refine_ls_R_factor_gt 0.0752
_refine_ls_shift/su_max 0.001
_refine_ls_shift/su_mean 0.000
_refine_ls_structure_factor_coef Fsqd
_refine_ls_weighting_details 'w=1/[\s^2^(Fo^2^)+(0.0957P)^2^+6.5746P] where P=(Fo^2^+2Fc^2^)/3'
_refine_ls_weighting_scheme calc
_refine_ls_wR_factor_gt 0.1850
_refine_ls_wR_factor_ref 0.1978
_reflns_Friedel_coverage 0.000
_reflns_number_gt 4513
_reflns_number_total 5775
_reflns_threshold_expression 'I > 2\s(I)'
_cod_data_source_file d1dt01393a2.cif
_cod_data_source_block Cj1482
_cod_depositor_comments 'Adding full bibliography for 7707372--7707383.cif.'
_cod_database_code 7707373
_shelx_shelxl_version_number 2016/6
_shelx_space_group_comment
;
The symmetry employed for this shelxl refinement is uniquely defined
by the following loop, which should always be used as a source of
symmetry information in preference to the above space-group names.
They are only intended as comments.
;
_shelx_estimated_absorpt_t_min 0.755
_shelx_estimated_absorpt_t_max 0.887

loop_
_space_group_symop_operation_xyz
'x, y, z'
'-x, -y, -z'

loop_
_atom_site_label
_atom_site_type_symbol
_atom_site_fract_x
_atom_site_fract_y
_atom_site_fract_z
_atom_site_U_iso_or_equiv
_atom_site_adp_type
_atom_site_occupancy
_atom_site_site_symmetry_order
_atom_site_calc_flag
_atom_site_refinement_flags_posn
_atom_site_refinement_flags_adp
_atom_site_refinement_flags_occupancy
_atom_site_disorder_assembly
_atom_site_disorder_group
Br1 Br 1.07835(8) 0.69911(8) 0.18644(6) 0.0376(3) Uani 1 1 d . . . . .
P1 P 0.72689(15) 0.87956(15) 0.27758(9) 0.0109(3) Uani 1 1 d . . . . .
C1 C 0.7437(6) 0.7381(6) 0.2379(4) 0.0110(12) Uani 1 1 d . . . . .
Be1 Be 0.9156(9) 0.6286(8) 0.2333(5) 0.0189(17) Uani 1 1 d . . . . .
Br2 Br 0.97379(7) 0.42049(7) 0.26329(4) 0.0277(2) Uani 1 1 d . . . . .
P2 P 0.60716(15) 0.70995(14) 0.19981(9) 0.0106(3) Uani 1 1 d . . . . .
C2 C 0.8569(6) 0.8348(6) 0.3630(4) 0.0142(13) Uani 1 1 d . . . . .
C3 C 0.9350(6) 0.9129(7) 0.3716(4) 0.0193(14) Uani 1 1 d . . . . .
H3 H 0.920669 0.995407 0.332684 0.023 Uiso 1 1 calc R U . . .
C4 C 1.0348(7) 0.8729(8) 0.4363(4) 0.0241(15) Uani 1 1 d . . . . .
H4 H 1.091229 0.925767 0.439594 0.029 Uiso 1 1 calc R U . . .
C5 C 1.0515(7) 0.7558(7) 0.4960(4) 0.0259(16) Uani 1 1 d . . . . .
H5 H 1.117375 0.729737 0.541456 0.031 Uiso 1 1 calc R U . . .
C6 C 0.9735(8) 0.6778(7) 0.4894(4) 0.0273(16) Uani 1 1 d . . . . .
H6 H 0.985130 0.597627 0.530517 0.033 Uiso 1 1 calc R U . . .
C7 C 0.8770(7) 0.7149(6) 0.4228(4) 0.0206(14) Uani 1 1 d . . . . .
H7 H 0.824715 0.659045 0.417776 0.025 Uiso 1 1 calc R U . . .
C8 C 0.7567(6) 1.0154(6) 0.1984(4) 0.0146(12) Uani 1 1 d . . . . .
C9 C 0.7442(7) 1.1384(7) 0.2212(4) 0.0206(14) Uani 1 1 d . . . . .
H9 H 0.714501 1.154572 0.279899 0.025 Uiso 1 1 calc R U . . .
C10 C 0.7742(7) 1.2367(7) 0.1597(5) 0.0276(16) Uani 1 1 d . . . . .
H10 H 0.766659 1.319119 0.176407 0.033 Uiso 1 1 calc R U . . .
C11 C 0.8154(7) 1.2150(7) 0.0732(5) 0.0271(16) Uani 1 1 d . . . . .
H11 H 0.835929 1.282507 0.030671 0.033 Uiso 1 1 calc R U . . .
C12 C 0.8264(7) 1.0948(7) 0.0493(4) 0.0242(15) Uani 1 1 d . . . . .
H12 H 0.852772 1.080812 -0.010110 0.029 Uiso 1 1 calc R U . . .
C13 C 0.7995(6) 0.9941(6) 0.1110(4) 0.0187(14) Uani 1 1 d . . . . .
H13 H 0.809886 0.911040 0.094189 0.022 Uiso 1 1 calc R U . . .
C14 C 0.5588(6) 0.9540(6) 0.3329(4) 0.0139(12) Uani 1 1 d . . . . .
C15 C 0.5218(7) 0.8800(6) 0.4096(4) 0.0186(14) Uani 1 1 d . . . . .
H15 H 0.584887 0.794128 0.431768 0.022 Uiso 1 1 calc R U . . .
C16 C 0.3942(7) 0.9300(7) 0.4540(4) 0.0207(14) Uani 1 1 d . . . . .
H16 H 0.370818 0.879463 0.506970 0.025 Uiso 1 1 calc R U . . .
C17 C 0.3008(7) 1.0540(7) 0.4208(4) 0.0213(14) Uani 1 1 d . . . . .
H17 H 0.213389 1.089038 0.451301 0.026 Uiso 1 1 calc R U . . .
C18 C 0.3344(7) 1.1263(6) 0.3438(4) 0.0203(14) Uani 1 1 d . . . . .
H18 H 0.268985 1.210318 0.320444 0.024 Uiso 1 1 calc R U . . .
C19 C 0.4631(6) 1.0777(6) 0.3000(4) 0.0130(12) Uani 1 1 d . . . . .
H19 H 0.485943 1.129139 0.247271 0.016 Uiso 1 1 calc R U . . .
C20 C 0.6468(6) 0.6599(6) 0.0902(4) 0.0131(12) Uani 1 1 d . . . . .
C21 C 0.7856(7) 0.6186(6) 0.0559(4) 0.0175(13) Uani 1 1 d . . . . .
H21 H 0.860338 0.615061 0.089961 0.021 Uiso 1 1 calc R U . . .
C22 C 0.8130(7) 0.5831(6) -0.0277(4) 0.0221(15) Uani 1 1 d . U . . .
H22 H 0.906961 0.556242 -0.051056 0.027 Uiso 1 1 calc R U . . .
C23 C 0.7050(7) 0.5863(6) -0.0782(4) 0.0203(14) Uani 1 1 d . . . . .
H23 H 0.725547 0.559546 -0.134946 0.024 Uiso 1 1 calc R U . . .
C24 C 0.5687(7) 0.6282(7) -0.0457(4) 0.0219(14) Uani 1 1 d . . . . .
H24 H 0.494594 0.631876 -0.080380 0.026 Uiso 1 1 calc R U . . .
C25 C 0.5391(7) 0.6654(6) 0.0386(4) 0.0165(13) Uani 1 1 d . . . . .
H25 H 0.444602 0.694649 0.060707 0.020 Uiso 1 1 calc R U . . .
C26 C 0.5533(6) 0.5788(6) 0.2702(4) 0.0135(13) Uani 1 1 d . . . . .
C27 C 0.4458(7) 0.5408(6) 0.2476(4) 0.0179(13) Uani 1 1 d . . . . .
H27 H 0.403135 0.579838 0.192170 0.022 Uiso 1 1 calc R U . . .
C28 C 0.3992(8) 0.4480(7) 0.3035(4) 0.0267(16) Uani 1 1 d . . . . .
H28 H 0.324263 0.424332 0.287401 0.032 Uiso 1 1 calc R U . . .
C29 C 0.4640(8) 0.3894(7) 0.3839(4) 0.0242(15) Uani 1 1 d . . . . .
H29 H 0.433798 0.324291 0.422801 0.029 Uiso 1 1 calc R U . . .
C30 C 0.5709(7) 0.4248(7) 0.4075(4) 0.0235(15) Uani 1 1 d . . . . .
H30 H 0.614610 0.384114 0.462431 0.028 Uiso 1 1 calc R U . . .
C31 C 0.6154(7) 0.5199(6) 0.3512(4) 0.0175(13) Uani 1 1 d . . . . .
H31 H 0.688866 0.544942 0.368089 0.021 Uiso 1 1 calc R U . . .
C32 C 0.4484(6) 0.8536(6) 0.1818(4) 0.0113(12) Uani 1 1 d . . . . .
C33 C 0.4545(6) 0.9589(6) 0.1149(4) 0.0126(12) Uani 1 1 d . . . . .
H33 H 0.540054 0.953309 0.082093 0.015 Uiso 1 1 calc R U . . .
C34 C 0.3362(7) 1.0719(6) 0.0960(4) 0.0179(13) Uani 1 1 d . . . . .
H34 H 0.340938 1.143800 0.050967 0.021 Uiso 1 1 calc R U . . .
C35 C 0.2098(7) 1.0782(7) 0.1443(4) 0.0214(14) Uani 1 1 d . . . . .
H35 H 0.128004 1.154195 0.131884 0.026 Uiso 1 1 calc R U . . .
C36 C 0.2054(7) 0.9754(7) 0.2086(4) 0.0243(15) Uani 1 1 d . . . . .
H36 H 0.119183 0.980800 0.240657 0.029 Uiso 1 1 calc R U . . .
C37 C 0.3226(6) 0.8616(6) 0.2296(4) 0.0162(13) Uani 1 1 d . . . . .
H37 H 0.316769 0.791212 0.275587 0.019 Uiso 1 1 calc R U . . .

loop_
_atom_site_aniso_label
_atom_site_aniso_U_11
_atom_site_aniso_U_22
_atom_site_aniso_U_33
_atom_site_aniso_U_23
_atom_site_aniso_U_13
_atom_site_aniso_U_12
Br1 0.0264(4) 0.0345(5) 0.0486(5) -0.0162(4) 0.0056(3) -0.0032(3)
P1 0.0100(7) 0.0096(7) 0.0098(7) -0.0049(6) 0.0008(5) 0.0021(6)
C1 0.013(3) 0.010(3) 0.007(3) -0.006(2) 0.000(2) 0.002(2)
Be1 0.016(4) 0.016(4) 0.019(4) -0.007(3) -0.001(3) 0.004(3)
Br2 0.0301(4) 0.0167(4) 0.0255(4) -0.0038(3) -0.0026(3) 0.0062(3)
P2 0.0112(7) 0.0077(7) 0.0079(7) -0.0029(5) 0.0010(5) 0.0035(6)
C2 0.007(3) 0.018(3) 0.014(3) -0.009(2) 0.004(2) 0.003(2)
C3 0.015(3) 0.027(4) 0.014(3) -0.010(3) 0.006(2) -0.004(3)
C4 0.012(3) 0.038(4) 0.027(4) -0.018(3) 0.004(3) -0.010(3)
C5 0.017(3) 0.031(4) 0.025(4) -0.018(3) -0.008(3) 0.007(3)
C6 0.030(4) 0.018(3) 0.024(4) -0.008(3) -0.010(3) 0.009(3)
C7 0.020(3) 0.016(3) 0.024(3) -0.008(3) -0.005(3) 0.000(3)
C8 0.010(3) 0.012(3) 0.017(3) -0.003(2) -0.001(2) 0.002(2)
C9 0.016(3) 0.018(3) 0.027(3) -0.010(3) 0.000(3) -0.002(3)
C10 0.023(4) 0.011(3) 0.044(4) -0.007(3) -0.003(3) 0.001(3)
C11 0.018(3) 0.018(4) 0.040(4) 0.006(3) 0.001(3) -0.005(3)
C12 0.018(3) 0.024(4) 0.021(3) 0.002(3) 0.002(3) 0.000(3)
C13 0.012(3) 0.014(3) 0.024(3) -0.007(3) 0.003(2) 0.005(2)
C14 0.012(3) 0.013(3) 0.014(3) -0.009(2) 0.000(2) 0.002(2)
C15 0.016(3) 0.015(3) 0.017(3) -0.007(3) -0.001(2) 0.006(3)
C16 0.019(3) 0.025(4) 0.016(3) -0.008(3) 0.005(2) -0.004(3)
C17 0.016(3) 0.024(4) 0.027(4) -0.017(3) 0.008(3) -0.006(3)
C18 0.014(3) 0.012(3) 0.032(4) -0.010(3) -0.001(3) 0.003(3)
C19 0.014(3) 0.010(3) 0.012(3) -0.003(2) -0.001(2) 0.002(2)
C20 0.020(3) 0.006(3) 0.007(3) -0.002(2) 0.001(2) 0.004(2)
C21 0.018(3) 0.014(3) 0.012(3) -0.003(2) -0.006(2) 0.006(3)
C22 0.021(3) 0.017(3) 0.018(3) -0.009(2) 0.002(2) 0.010(2)
C23 0.026(4) 0.015(3) 0.013(3) -0.007(2) 0.001(3) 0.003(3)
C24 0.029(4) 0.023(4) 0.015(3) -0.005(3) -0.005(3) -0.008(3)
C25 0.019(3) 0.015(3) 0.013(3) -0.003(2) 0.001(2) -0.002(3)
C26 0.017(3) 0.007(3) 0.009(3) -0.001(2) 0.005(2) 0.005(2)
C27 0.021(3) 0.018(3) 0.014(3) 0.000(2) -0.003(2) -0.006(3)
C28 0.032(4) 0.028(4) 0.025(4) 0.000(3) -0.004(3) -0.018(3)
C29 0.036(4) 0.018(3) 0.016(3) 0.004(3) 0.002(3) -0.011(3)
C30 0.031(4) 0.020(3) 0.012(3) 0.003(3) -0.002(3) -0.001(3)
C31 0.015(3) 0.018(3) 0.013(3) -0.004(2) -0.002(2) 0.004(3)
C32 0.015(3) 0.007(3) 0.008(3) -0.004(2) -0.002(2) 0.002(2)
C33 0.011(3) 0.013(3) 0.010(3) -0.003(2) 0.003(2) 0.000(2)
C34 0.021(3) 0.011(3) 0.014(3) 0.001(2) 0.001(2) 0.002(3)
C35 0.014(3) 0.018(3) 0.024(3) -0.003(3) 0.003(3) 0.005(3)
C36 0.009(3) 0.030(4) 0.025(3) -0.008(3) 0.006(3) 0.004(3)
C37 0.013(3) 0.018(3) 0.014(3) -0.005(2) 0.006(2) -0.001(3)

loop_
_atom_type_symbol
_atom_type_description
_atom_type_scat_dispersion_real
_atom_type_scat_dispersion_imag
_atom_type_scat_source
C C 0.0033 0.0016 'International Tables Vol C Tables 4.2.6.8 and 6.1.1.4'
H H 0.0000 0.0000 'International Tables Vol C Tables 4.2.6.8 and 6.1.1.4'
Be Be 0.0005 0.0002 'International Tables Vol C Tables 4.2.6.8 and 6.1.1.4'
Br Br -0.2901 2.4595 'International Tables Vol C Tables 4.2.6.8 and 6.1.1.4'
P P 0.1023 0.0942 'International Tables Vol C Tables 4.2.6.8 and 6.1.1.4'

loop_
_geom_angle_atom_site_label_1
_geom_angle_atom_site_label_2
_geom_angle_atom_site_label_3
_geom_angle
_geom_angle_site_symmetry_1
_geom_angle_site_symmetry_3
_geom_angle_publ_flag
C1 P1 C8 116.8(3) . . ?
C1 P1 C14 115.0(3) . . ?
C8 P1 C14 105.3(3) . . ?
C1 P1 C2 107.6(3) . . ?
C8 P1 C2 106.2(3) . . ?
C14 P1 C2 105.0(3) . . ?
P2 C1 P1 123.2(3) . . ?
P2 C1 Be1 122.6(4) . . ?
P1 C1 Be1 114.0(4) . . ?
C1 Be1 Br1 120.6(5) . . ?
C1 Be1 Br2 124.5(5) . . ?
Br1 Be1 Br2 114.6(4) . . ?
C1 P2 C32 115.5(3) . . ?
C1 P2 C26 114.4(3) . . ?
C32 P2 C26 105.7(3) . . ?
C1 P2 C20 112.2(3) . . ?
C32 P2 C20 102.4(3) . . ?
C26 P2 C20 105.5(3) . . ?
C3 C2 C7 118.5(6) . . ?
C3 C2 P1 123.3(5) . . ?
C7 C2 P1 118.2(5) . . ?
C2 C3 C4 121.1(6) . . ?
C2 C3 H3 119.5 . . ?
C4 C3 H3 119.5 . . ?
C5 C4 C3 119.8(7) . . ?
C5 C4 H4 120.1 . . ?
C3 C4 H4 120.1 . . ?
C6 C5 C4 120.0(6) . . ?
C6 C5 H5 120.0 . . ?
C4 C5 H5 120.0 . . ?
C5 C6 C7 120.4(7) . . ?
C5 C6 H6 119.8 . . ?
C7 C6 H6 119.8 . . ?
C6 C7 C2 120.1(6) . . ?
C6 C7 H7 119.9 . . ?
C2 C7 H7 119.9 . . ?
C9 C8 C13 118.5(6) . . ?
C9 C8 P1 123.1(5) . . ?
C13 C8 P1 118.3(5) . . ?
C10 C9 C8 121.0(6) . . ?
C10 C9 H9 119.5 . . ?
C8 C9 H9 119.5 . . ?
C9 C10 C11 120.0(6) . . ?
C9 C10 H10 120.0 . . ?
C11 C10 H10 120.0 . . ?
C12 C11 C10 119.7(6) . . ?
C12 C11 H11 120.2 . . ?
C10 C11 H11 120.2 . . ?
C11 C12 C13 120.9(6) . . ?
C11 C12 H12 119.6 . . ?
C13 C12 H12 119.6 . . ?
C12 C13 C8 119.8(6) . . ?
C12 C13 H13 120.1 . . ?
C8 C13 H13 120.1 . . ?
C15 C14 C19 118.6(5) . . ?
C15 C14 P1 118.0(4) . . ?
C19 C14 P1 123.3(5) . . ?
C16 C15 C14 120.9(6) . . ?
C16 C15 H15 119.6 . . ?
C14 C15 H15 119.6 . . ?
C15 C16 C17 119.7(6) . . ?
C15 C16 H16 120.1 . . ?
C17 C16 H16 120.1 . . ?
C18 C17 C16 120.0(6) . . ?
C18 C17 H17 120.0 . . ?
C16 C17 H17 120.0 . . ?
C17 C18 C19 120.5(6) . . ?
C17 C18 H18 119.8 . . ?
C19 C18 H18 119.8 . . ?
C18 C19 C14 120.3(6) . . ?
C18 C19 H19 119.9 . . ?
C14 C19 H19 119.9 . . ?
C25 C20 C21 119.0(5) . . ?
C25 C20 P2 120.3(4) . . ?
C21 C20 P2 120.6(5) . . ?
C22 C21 C20 119.7(6) . . ?
C22 C21 H21 120.2 . . ?
C20 C21 H21 120.2 . . ?
C21 C22 C23 121.0(6) . . ?
C21 C22 H22 119.5 . . ?
C23 C22 H22 119.5 . . ?
C24 C23 C22 119.8(6) . . ?
C24 C23 H23 120.1 . . ?
C22 C23 H23 120.1 . . ?
C23 C24 C25 120.0(6) . . ?
C23 C24 H24 120.0 . . ?
C25 C24 H24 120.0 . . ?
C20 C25 C24 120.6(6) . . ?
C20 C25 H25 119.7 . . ?
C24 C25 H25 119.7 . . ?
C27 C26 C31 118.4(6) . . ?
C27 C26 P2 121.8(4) . . ?
C31 C26 P2 119.6(5) . . ?
C28 C27 C26 121.8(6) . . ?
C28 C27 H27 119.1 . . ?
C26 C27 H27 119.1 . . ?
C27 C28 C29 118.8(7) . . ?
C27 C28 H28 120.6 . . ?
C29 C28 H28 120.6 . . ?
C30 C29 C28 120.6(6) . . ?
C30 C29 H29 119.7 . . ?
C28 C29 H29 119.7 . . ?
C29 C30 C31 120.1(6) . . ?
C29 C30 H30 120.0 . . ?
C31 C30 H30 120.0 . . ?
C30 C31 C26 120.4(6) . . ?
C30 C31 H31 119.8 . . ?
C26 C31 H31 119.8 . . ?
C37 C32 C33 119.6(5) . . ?
C37 C32 P2 123.2(5) . . ?
C33 C32 P2 117.1(4) . . ?
C34 C33 C32 120.6(5) . . ?
C34 C33 H33 119.7 . . ?
C32 C33 H33 119.7 . . ?
C33 C34 C35 119.1(6) . . ?
C33 C34 H34 120.4 . . ?
C35 C34 H34 120.4 . . ?
C36 C35 C34 119.6(6) . . ?
C36 C35 H35 120.2 . . ?
C34 C35 H35 120.2 . . ?
C35 C36 C37 122.5(6) . . ?
C35 C36 H36 118.8 . . ?
C37 C36 H36 118.8 . . ?
C32 C37 C36 118.5(6) . . ?
C32 C37 H37 120.7 . . ?
C36 C37 H37 120.7 . . ?

loop_
_geom_bond_atom_site_label_1
_geom_bond_atom_site_label_2
_geom_bond_distance
_geom_bond_site_symmetry_2
_geom_bond_publ_flag
Br1 Be1 2.066(9) . ?
P1 C1 1.701(6) . ?
P1 C8 1.815(6) . ?
P1 C14 1.817(6) . ?
P1 C2 1.834(6) . ?
C1 P2 1.697(6) . ?
C1 Be1 1.741(9) . ?
Be1 Br2 2.092(9) . ?
P2 C32 1.812(6) . ?
P2 C26 1.824(6) . ?
P2 C20 1.830(6) . ?
C2 C3 1.374(9) . ?
C2 C7 1.405(9) . ?
C3 C4 1.392(9) . ?
C3 H3 0.9500 . ?
C4 C5 1.385(11) . ?
C4 H4 0.9500 . ?
C5 C6 1.365(11) . ?
C5 H5 0.9500 . ?
C6 C7 1.392(9) . ?
C6 H6 0.9500 . ?
C7 H7 0.9500 . ?
C8 C9 1.399(9) . ?
C8 C13 1.405(9) . ?
C9 C10 1.381(10) . ?
C9 H9 0.9500 . ?
C10 C11 1.390(10) . ?
C10 H10 0.9500 . ?
C11 C12 1.382(10) . ?
C11 H11 0.9500 . ?
C12 C13 1.388(9) . ?
C12 H12 0.9500 . ?
C13 H13 0.9500 . ?
C14 C15 1.391(9) . ?
C14 C19 1.391(8) . ?
C15 C16 1.384(9) . ?
C15 H15 0.9500 . ?
C16 C17 1.385(10) . ?
C16 H16 0.9500 . ?
C17 C18 1.372(10) . ?
C17 H17 0.9500 . ?
C18 C19 1.386(9) . ?
C18 H18 0.9500 . ?
C19 H19 0.9500 . ?
C20 C25 1.392(9) . ?
C20 C21 1.403(9) . ?
C21 C22 1.383(8) . ?
C21 H21 0.9500 . ?
C22 C23 1.393(10) . ?
C22 H22 0.9500 . ?
C23 C24 1.373(9) . ?
C23 H23 0.9500 . ?
C24 C25 1.401(8) . ?
C24 H24 0.9500 . ?
C25 H25 0.9500 . ?
C26 C27 1.387(9) . ?
C26 C31 1.389(8) . ?
C27 C28 1.375(9) . ?
C27 H27 0.9500 . ?
C28 C29 1.392(9) . ?
C28 H28 0.9500 . ?
C29 C30 1.370(10) . ?
C29 H29 0.9500 . ?
C30 C31 1.386(10) . ?
C30 H30 0.9500 . ?
C31 H31 0.9500 . ?
C32 C37 1.394(8) . ?
C32 C33 1.397(8) . ?
C33 C34 1.394(8) . ?
C33 H33 0.9500 . ?
C34 C35 1.405(9) . ?
C34 H34 0.9500 . ?
C35 C36 1.351(10) . ?
C35 H35 0.9500 . ?
C36 C37 1.396(9) . ?
C36 H36 0.9500 . ?
C37 H37 0.9500 . ?

loop_
_geom_torsion_atom_site_label_1
_geom_torsion_atom_site_label_2
_geom_torsion_atom_site_label_3
_geom_torsion_atom_site_label_4
_geom_torsion
_geom_torsion_site_symmetry_1
_geom_torsion_site_symmetry_2
_geom_torsion_site_symmetry_3
_geom_torsion_site_symmetry_4
_geom_torsion_publ_flag
C8 P1 C1 P2 -92.0(4) . . . . ?
C14 P1 C1 P2 32.2(5) . . . . ?
C2 P1 C1 P2 148.8(4) . . . . ?
C8 P1 C1 Be1 84.3(5) . . . . ?
C14 P1 C1 Be1 -151.6(4) . . . . ?
C2 P1 C1 Be1 -35.0(5) . . . . ?
P2 C1 Be1 Br1 132.7(5) . . . . ?
P1 C1 Be1 Br1 -43.5(6) . . . . ?
P2 C1 Be1 Br2 -42.1(7) . . . . ?
P1 C1 Be1 Br2 141.6(4) . . . . ?
P1 C1 P2 C32 12.5(5) . . . . ?
Be1 C1 P2 C32 -163.5(5) . . . . ?
P1 C1 P2 C26 -110.5(4) . . . . ?
Be1 C1 P2 C26 73.6(5) . . . . ?
P1 C1 P2 C20 129.3(4) . . . . ?
Be1 C1 P2 C20 -46.6(6) . . . . ?
C1 P1 C2 C3 138.8(5) . . . . ?
C8 P1 C2 C3 13.0(5) . . . . ?
C14 P1 C2 C3 -98.2(5) . . . . ?
C1 P1 C2 C7 -41.4(5) . . . . ?
C8 P1 C2 C7 -167.1(5) . . . . ?
C14 P1 C2 C7 81.6(5) . . . . ?
C7 C2 C3 C4 1.7(9) . . . . ?
P1 C2 C3 C4 -178.5(5) . . . . ?
C2 C3 C4 C5 -3.1(9) . . . . ?
C3 C4 C5 C6 2.1(10) . . . . ?
C4 C5 C6 C7 0.2(10) . . . . ?
C5 C6 C7 C2 -1.5(10) . . . . ?
C3 C2 C7 C6 0.6(9) . . . . ?
P1 C2 C7 C6 -179.3(5) . . . . ?
C1 P1 C8 C9 178.8(5) . . . . ?
C14 P1 C8 C9 49.9(6) . . . . ?
C2 P1 C8 C9 -61.2(6) . . . . ?
C1 P1 C8 C13 -3.6(6) . . . . ?
C14 P1 C8 C13 -132.6(5) . . . . ?
C2 P1 C8 C13 116.4(5) . . . . ?
C13 C8 C9 C10 -0.6(9) . . . . ?
P1 C8 C9 C10 177.0(5) . . . . ?
C8 C9 C10 C11 1.1(10) . . . . ?
C9 C10 C11 C12 -0.1(10) . . . . ?
C10 C11 C12 C13 -1.3(10) . . . . ?
C11 C12 C13 C8 1.7(10) . . . . ?
C9 C8 C13 C12 -0.8(9) . . . . ?
P1 C8 C13 C12 -178.5(5) . . . . ?
C1 P1 C14 C15 63.0(5) . . . . ?
C8 P1 C14 C15 -167.1(5) . . . . ?
C2 P1 C14 C15 -55.1(5) . . . . ?
C1 P1 C14 C19 -113.7(5) . . . . ?
C8 P1 C14 C19 16.3(6) . . . . ?
C2 P1 C14 C19 128.2(5) . . . . ?
C19 C14 C15 C16 -2.0(9) . . . . ?
P1 C14 C15 C16 -178.8(5) . . . . ?
C14 C15 C16 C17 1.3(10) . . . . ?
C15 C16 C17 C18 0.5(10) . . . . ?
C16 C17 C18 C19 -1.7(10) . . . . ?
C17 C18 C19 C14 1.0(10) . . . . ?
C15 C14 C19 C18 0.9(9) . . . . ?
P1 C14 C19 C18 177.5(5) . . . . ?
C1 P2 C20 C25 -163.6(5) . . . . ?
C32 P2 C20 C25 -39.1(6) . . . . ?
C26 P2 C20 C25 71.3(5) . . . . ?
C1 P2 C20 C21 14.8(6) . . . . ?
C32 P2 C20 C21 139.3(5) . . . . ?
C26 P2 C20 C21 -110.3(5) . . . . ?
C25 C20 C21 C22 -0.6(9) . . . . ?
P2 C20 C21 C22 -179.0(5) . . . . ?
C20 C21 C22 C23 -0.7(10) . . . . ?
C21 C22 C23 C24 1.6(10) . . . . ?
C22 C23 C24 C25 -1.1(10) . . . . ?
C21 C20 C25 C24 1.1(9) . . . . ?
P2 C20 C25 C24 179.5(5) . . . . ?
C23 C24 C25 C20 -0.3(10) . . . . ?
C1 P2 C26 C27 -178.3(5) . . . . ?
C32 P2 C26 C27 53.5(5) . . . . ?
C20 P2 C26 C27 -54.5(5) . . . . ?
C1 P2 C26 C31 5.4(6) . . . . ?
C32 P2 C26 C31 -122.8(5) . . . . ?
C20 P2 C26 C31 129.2(5) . . . . ?
C31 C26 C27 C28 0.6(9) . . . . ?
P2 C26 C27 C28 -175.7(5) . . . . ?
C26 C27 C28 C29 -1.2(10) . . . . ?
C27 C28 C29 C30 0.8(11) . . . . ?
C28 C29 C30 C31 0.1(10) . . . . ?
C29 C30 C31 C26 -0.8(10) . . . . ?
C27 C26 C31 C30 0.4(9) . . . . ?
P2 C26 C31 C30 176.8(5) . . . . ?
C1 P2 C32 C37 -115.7(5) . . . . ?
C26 P2 C32 C37 11.8(6) . . . . ?
C20 P2 C32 C37 122.1(5) . . . . ?
C1 P2 C32 C33 65.7(5) . . . . ?
C26 P2 C32 C33 -166.8(4) . . . . ?
C20 P2 C32 C33 -56.5(5) . . . . ?
C37 C32 C33 C34 0.3(9) . . . . ?
P2 C32 C33 C34 178.9(5) . . . . ?
C32 C33 C34 C35 -0.8(9) . . . . ?
C33 C34 C35 C36 0.5(10) . . . . ?
C34 C35 C36 C37 0.2(11) . . . . ?
C33 C32 C37 C36 0.4(9) . . . . ?
P2 C32 C37 C36 -178.1(5) . . . . ?
C35 C36 C37 C32 -0.7(10) . . . . ?
